data_4037964
loop_
_publ_author_name
'Tendyck, Jonas C.'
'Kl\"ocker, Hans'
'Sch\"urmann, Lina'
'W\"urthwein, Ernst-Ulrich'
'Hepp, Alexander'
'Layh, Marcus'
'Uhl, Werner'

_publ_section_title
;
 Aspects of phosphaallene chemistry - heat induced formation of
 1,2-dihydrophosphetes by intramolecular nucleophilic aromatic
 substitution and photochemical generation of tricyclic phosphiranes.
;
_journal_name_full 'The Journal of organic chemistry'
_journal_paper_doi 10.1021/acs.joc.9b03056
_journal_year 2020
_chemical_formula_sum 'C25 H31 O5 P W'
_chemical_formula_weight 626.32
_space_group_crystal_system orthorhombic
_space_group_IT_number 19
_space_group_name_Hall 'P 2ac 2ab'
_space_group_name_H-M_alt 'P 21 21 21'
_atom_sites_solution_hydrogens mixed
_audit_creation_method SHELXL-2014/7
_cell_angle_alpha 90
_cell_angle_beta 90
_cell_angle_gamma 90
_cell_formula_units_Z 4
_cell_length_a 10.8256(14)
_cell_length_b 12.8053(16)
_cell_length_c 19.320(3)
_cell_measurement_reflns_used 9894
_cell_measurement_temperature 183(2)
_cell_measurement_theta_max 29.930
_cell_measurement_theta_min 2.464
_cell_volume 2678.2(6)
_computing_cell_refinement 'Bruker SAINT+'
_computing_data_collection 'Bruker SMART'
_computing_data_reduction 'Bruker SHELXTL'
_computing_molecular_graphics 'Bruker SHELXTL'
_computing_publication_material 'Bruker SHELXTL'
_computing_structure_refinement 'SHELXL-2014/7 (Sheldrick, 2014)'
_computing_structure_solution 'SHELXS-2014 (Sheldrick, 2014)'
_diffrn_ambient_temperature 183(2)
_diffrn_measured_fraction_theta_full 0.998
_diffrn_measured_fraction_theta_max 0.994
_diffrn_measurement_device_type 'CCD area detector'
_diffrn_measurement_method 'omega scans'
_diffrn_radiation_type MoK\a
_diffrn_radiation_wavelength 0.71073
_diffrn_reflns_av_R_equivalents 0.0495
_diffrn_reflns_av_unetI/netI 0.0419
_diffrn_reflns_Laue_measured_fraction_full 0.998
_diffrn_reflns_Laue_measured_fraction_max 0.994
_diffrn_reflns_limit_h_max 15
_diffrn_reflns_limit_h_min -15
_diffrn_reflns_limit_k_max 18
_diffrn_reflns_limit_k_min -18
_diffrn_reflns_limit_l_max 27
_diffrn_reflns_limit_l_min -27
_diffrn_reflns_number 39875
_diffrn_reflns_point_group_measured_fraction_full 0.996
_diffrn_reflns_point_group_measured_fraction_max 0.992
_diffrn_reflns_theta_full 25.242
_diffrn_reflns_theta_max 30.170
_diffrn_reflns_theta_min 2.156
_diffrn_source microsource
_exptl_absorpt_coefficient_mu 4.403
_exptl_absorpt_correction_T_max 0.7460
_exptl_absorpt_correction_T_min 0.5936
_exptl_absorpt_correction_type empirical
_exptl_absorpt_process_details SADABS
_exptl_crystal_colour colourless
_exptl_crystal_density_diffrn 1.553
_exptl_crystal_description plate
_exptl_crystal_F_000 1240
_exptl_crystal_size_max 0.200
_exptl_crystal_size_mid 0.130
_exptl_crystal_size_min 0.050
_refine_diff_density_max 1.094
_refine_diff_density_min -0.641
_refine_diff_density_rms 0.084
_refine_ls_abs_structure_details
;
 Flack x determined using 2622 quotients [(I+)-(I-)]/[(I+)+(I-)]
 (Parsons, Flack and Wagner, Acta Cryst. B69 (2013) 249-259).
;
_refine_ls_abs_structure_Flack -0.016(4)
_refine_ls_extinction_method none
_refine_ls_goodness_of_fit_ref 1.010
_refine_ls_hydrogen_treatment mixed
_refine_ls_matrix_type full
_refine_ls_number_parameters 302
_refine_ls_number_reflns 7879
_refine_ls_number_restraints 0
_refine_ls_restrained_S_all 1.010
_refine_ls_R_factor_all 0.0422
_refine_ls_R_factor_gt 0.0310
_refine_ls_shift/su_max 0.000
_refine_ls_shift/su_mean 0.000
_refine_ls_structure_factor_coef Fsqd
_refine_ls_weighting_details 'w=1/[\s^2^(Fo^2^)+(0.0286P)^2^] where P=(Fo^2^+2Fc^2^)/3'
_refine_ls_weighting_scheme calc
_refine_ls_wR_factor_gt 0.0581
_refine_ls_wR_factor_ref 0.0609
_reflns_Friedel_coverage 0.791
_reflns_Friedel_fraction_full 0.993
_reflns_Friedel_fraction_max 0.989
_reflns_number_gt 6754
_reflns_number_total 7879
_reflns_threshold_expression 'I > 2\s(I)'
_cod_data_source_file jo9b03056_si_001.cif
_cod_data_source_block sadp212121_a
_cod_database_code 4037964
_shelx_shelxl_version_number 2014/7
_shelx_space_group_comment
;
The symmetry employed for this shelxl refinement is uniquely defined
by the following loop, which should always be used as a source of
symmetry information in preference to the above space-group names.
They are only intended as comments.
;
_shelx_estimated_absorpt_t_min 0.473
_shelx_estimated_absorpt_t_max 0.810

loop_
_space_group_symop_operation_xyz
'x, y, z'
'-x+1/2, -y, z+1/2'
'-x, y+1/2, -z+1/2'
'x+1/2, -y+1/2, -z'

loop_
_atom_site_label
_atom_site_type_symbol
_atom_site_fract_x
_atom_site_fract_y
_atom_site_fract_z
_atom_site_U_iso_or_equiv
_atom_site_adp_type
_atom_site_occupancy
_atom_site_site_symmetry_order
_atom_site_calc_flag
_atom_site_refinement_flags_posn
_atom_site_refinement_flags_adp
_atom_site_refinement_flags_occupancy
_atom_site_disorder_assembly
_atom_site_disorder_group
P1 P 0.34833(12) 0.58494(10) 0.35208(6) 0.0351(3) Uani 1 1 d . . . . .
H1 H 0.391(4) 0.686(4) 0.337(2) 0.039(13) Uiso 1 1 d . . . . .
C1 C 0.3349(4) 0.5733(4) 0.4474(2) 0.0360(11) Uani 1 1 d . . . . .
C2 C 0.2713(5) 0.6115(4) 0.5006(3) 0.0450(13) Uani 1 1 d . . . . .
H2 H 0.2949 0.5825 0.5444 0.054 Uiso 1 1 calc R U . . .
C3 C 0.1695(6) 0.6915(5) 0.5054(3) 0.0555(16) Uani 1 1 d . . . . .
C31 C 0.1308(9) 0.7317(7) 0.4363(4) 0.109(4) Uani 1 1 d . . . . .
H31A H 0.2011 0.7608 0.4129 0.131 Uiso 1 1 calc R U . . .
H31B H 0.0691 0.7848 0.4422 0.131 Uiso 1 1 calc R U . . .
H31C H 0.0974 0.6755 0.4093 0.131 Uiso 1 1 calc R U . . .
C32 C 0.2143(8) 0.7789(7) 0.5504(5) 0.099(3) Uani 1 1 d . . . . .
H32A H 0.2352 0.7520 0.5953 0.119 Uiso 1 1 calc R U . . .
H32B H 0.1503 0.8304 0.5550 0.119 Uiso 1 1 calc R U . . .
H32C H 0.2859 0.8103 0.5299 0.119 Uiso 1 1 calc R U . . .
C33 C 0.0614(7) 0.6428(8) 0.5423(5) 0.110(3) Uani 1 1 d . . . . .
H33A H 0.0338 0.5827 0.5170 0.132 Uiso 1 1 calc R U . . .
H33B H -0.0046 0.6926 0.5455 0.132 Uiso 1 1 calc R U . . .
H33C H 0.0861 0.6220 0.5880 0.132 Uiso 1 1 calc R U . . .
C4 C 0.4847(4) 0.5103(4) 0.3787(2) 0.0341(9) Uani 1 1 d . . . . .
C5 C 0.5962(4) 0.4649(4) 0.3587(2) 0.0357(10) Uani 1 1 d . . . . .
C51 C 0.6552(5) 0.4741(4) 0.2875(2) 0.0468(12) Uani 1 1 d . . . . .
C511 C 0.5727(5) 0.5297(6) 0.2368(3) 0.0669(17) Uani 1 1 d . . . . .
H51A H 0.6146 0.5362 0.1932 0.080 Uiso 1 1 calc R U . . .
H51B H 0.5530 0.5978 0.2542 0.080 Uiso 1 1 calc R U . . .
H51C H 0.4980 0.4904 0.2305 0.080 Uiso 1 1 calc R U . . .
C512 C 0.6839(8) 0.3660(6) 0.2589(3) 0.101(3) Uani 1 1 d . . . . .
H51D H 0.6087 0.3268 0.2548 0.122 Uiso 1 1 calc R U . . .
H51E H 0.7392 0.3304 0.2898 0.122 Uiso 1 1 calc R U . . .
H51F H 0.7218 0.3726 0.2142 0.122 Uiso 1 1 calc R U . . .
C513 C 0.7738(6) 0.5378(7) 0.2931(4) 0.081(2) Uani 1 1 d . . . . .
H51G H 0.8147 0.5389 0.2490 0.097 Uiso 1 1 calc R U . . .
H51H H 0.8273 0.5067 0.3269 0.097 Uiso 1 1 calc R U . . .
H51I H 0.7542 0.6079 0.3068 0.097 Uiso 1 1 calc R U . . .
C6 C 0.6591(5) 0.4123(4) 0.4109(3) 0.0406(12) Uani 1 1 d . . . . .
H6 H 0.7359 0.3794 0.3991 0.049 Uiso 1 1 calc R U . . .
C7 C 0.6179(5) 0.4039(4) 0.4800(3) 0.0396(11) Uani 1 1 d . . . . .
C71 C 0.6985(6) 0.3448(4) 0.5321(3) 0.0471(12) Uani 1 1 d . . . . .
C711 C 0.7269(7) 0.2370(6) 0.5070(4) 0.087(3) Uani 1 1 d . . . . .
H71A H 0.7772 0.2410 0.4662 0.104 Uiso 1 1 calc R U . . .
H71B H 0.6512 0.2013 0.4964 0.104 Uiso 1 1 calc R U . . .
H71C H 0.7704 0.1994 0.5424 0.104 Uiso 1 1 calc R U . . .
C712 C 0.8178(7) 0.4047(7) 0.5424(4) 0.091(3) Uani 1 1 d . . . . .
H71D H 0.8691 0.3682 0.5750 0.109 Uiso 1 1 calc R U . . .
H71E H 0.7995 0.4732 0.5599 0.109 Uiso 1 1 calc R U . . .
H71F H 0.8603 0.4106 0.4990 0.109 Uiso 1 1 calc R U . . .
C713 C 0.6365(7) 0.3357(6) 0.6025(3) 0.075(2) Uani 1 1 d . . . . .
H71G H 0.5636 0.2934 0.5985 0.090 Uiso 1 1 calc R U . . .
H71H H 0.6141 0.4040 0.6187 0.090 Uiso 1 1 calc R U . . .
H71I H 0.6926 0.3041 0.6348 0.090 Uiso 1 1 calc R U . . .
C8 C 0.5090(5) 0.4522(4) 0.4983(2) 0.0363(11) Uani 1 1 d . . . . .
H8 H 0.4788 0.4488 0.5449 0.044 Uiso 1 1 calc R U . . .
C9 C 0.4443(4) 0.5055(3) 0.4479(2) 0.0340(9) Uani 1 1 d . . . . .
W1 W 0.19262(2) 0.51389(2) 0.26793(2) 0.04006(6) Uani 1 1 d . . . . .
C10 C 0.0915(6) 0.4593(5) 0.3483(3) 0.0540(15) Uani 1 1 d . . . . .
O10 O 0.0314(5) 0.4300(5) 0.3928(3) 0.0938(18) Uani 1 1 d . . . . .
C11 C 0.0872(5) 0.6453(4) 0.2655(3) 0.0515(13) Uani 1 1 d . . . . .
O11 O 0.0253(4) 0.7159(3) 0.2605(3) 0.0817(15) Uani 1 1 d . . . . .
C12 C 0.0725(6) 0.4516(4) 0.2010(3) 0.0505(14) Uani 1 1 d . . . . .
O12 O 0.0068(5) 0.4174(4) 0.1613(3) 0.0778(15) Uani 1 1 d . . . . .
C13 C 0.2891(6) 0.5739(5) 0.1861(3) 0.0571(15) Uani 1 1 d . . . . .
O13 O 0.3381(5) 0.6063(5) 0.1401(2) 0.0943(18) Uani 1 1 d . . . . .
C14 C 0.2896(5) 0.3783(4) 0.2658(3) 0.0558(14) Uani 1 1 d . . . . .
O14 O 0.3423(5) 0.3024(3) 0.2644(3) 0.0943(17) Uani 1 1 d . . . . .

loop_
_atom_site_aniso_label
_atom_site_aniso_U_11
_atom_site_aniso_U_22
_atom_site_aniso_U_33
_atom_site_aniso_U_23
_atom_site_aniso_U_13
_atom_site_aniso_U_12
P1 0.0396(7) 0.0354(7) 0.0304(6) 0.0018(5) -0.0039(5) 0.0041(5)
C1 0.034(3) 0.043(3) 0.031(2) -0.0027(18) -0.003(2) 0.0032(19)
C2 0.047(3) 0.051(3) 0.037(2) 0.001(2) 0.000(2) 0.012(2)
C3 0.056(4) 0.065(4) 0.046(3) -0.011(3) 0.003(3) 0.024(3)
C31 0.141(8) 0.131(7) 0.057(4) 0.011(4) -0.001(5) 0.100(6)
C32 0.096(6) 0.091(6) 0.111(7) -0.034(5) -0.008(6) 0.046(5)
C33 0.060(5) 0.130(8) 0.140(8) 0.007(7) 0.027(6) 0.038(5)
C4 0.041(2) 0.032(2) 0.0292(19) -0.0009(18) -0.0020(18) -0.0005(19)
C5 0.035(2) 0.044(3) 0.028(2) -0.0034(18) -0.001(2) 0.003(2)
C51 0.054(3) 0.053(3) 0.033(2) 0.006(2) 0.009(2) 0.010(2)
C511 0.056(3) 0.105(5) 0.039(3) 0.024(4) 0.008(3) 0.006(3)
C512 0.171(9) 0.078(5) 0.055(4) -0.009(3) 0.035(6) 0.033(6)
C513 0.058(4) 0.131(7) 0.054(3) 0.019(4) 0.013(3) -0.012(4)
C6 0.038(3) 0.044(3) 0.040(3) 0.000(2) 0.003(2) 0.008(2)
C7 0.047(3) 0.036(3) 0.035(3) -0.0026(19) -0.005(2) 0.005(2)
C71 0.053(3) 0.050(3) 0.038(3) 0.001(2) -0.006(3) 0.013(3)
C711 0.125(7) 0.078(5) 0.057(4) 0.002(3) -0.015(5) 0.059(5)
C712 0.068(5) 0.138(7) 0.067(5) 0.018(4) -0.030(4) 0.001(5)
C713 0.097(5) 0.085(5) 0.043(3) 0.014(3) -0.003(4) 0.036(4)
C8 0.045(3) 0.037(3) 0.027(2) -0.0003(18) 0.002(2) 0.004(2)
C9 0.036(2) 0.035(3) 0.032(2) -0.0030(17) -0.0002(18) 0.0029(19)
W1 0.04629(11) 0.03811(10) 0.03577(9) 0.00312(7) -0.00853(9) -0.00006(8)
C10 0.053(4) 0.058(4) 0.051(3) 0.010(3) -0.011(3) 0.001(3)
O10 0.078(4) 0.117(5) 0.087(4) 0.039(3) 0.015(3) 0.000(3)
C11 0.055(3) 0.049(3) 0.050(3) -0.003(3) -0.015(3) 0.001(2)
O11 0.088(3) 0.056(3) 0.101(4) -0.007(3) -0.030(3) 0.024(2)
C12 0.059(4) 0.047(3) 0.046(3) 0.003(2) -0.016(3) -0.004(3)
O12 0.097(4) 0.070(3) 0.066(3) -0.004(2) -0.036(3) -0.020(3)
C13 0.070(4) 0.055(3) 0.046(3) 0.007(2) -0.002(3) -0.002(3)
O13 0.119(5) 0.112(4) 0.052(3) 0.035(3) 0.018(3) 0.010(4)
C14 0.058(4) 0.044(3) 0.066(4) 0.005(3) 0.009(4) 0.001(2)
O14 0.098(4) 0.047(3) 0.137(5) 0.005(3) 0.015(4) 0.017(2)

loop_
_atom_type_symbol
_atom_type_description
_atom_type_scat_dispersion_real
_atom_type_scat_dispersion_imag
_atom_type_scat_source
C C 0.0033 0.0016 'International Tables Vol C Tables 4.2.6.8 and 6.1.1.4'
H H 0.0000 0.0000 'International Tables Vol C Tables 4.2.6.8 and 6.1.1.4'
O O 0.0106 0.0060 'International Tables Vol C Tables 4.2.6.8 and 6.1.1.4'
P P 0.1023 0.0942 'International Tables Vol C Tables 4.2.6.8 and 6.1.1.4'
W W -0.8490 6.8722 'International Tables Vol C Tables 4.2.6.8 and 6.1.1.4'

loop_
_geom_angle_atom_site_label_1
_geom_angle_atom_site_label_2
_geom_angle_atom_site_label_3
_geom_angle
_geom_angle_site_symmetry_1
_geom_angle_site_symmetry_3
_geom_angle_publ_flag
C4 P1 C1 75.1(2) . . ?
C4 P1 C9 36.72(16) . . ?
C1 P1 C9 38.60(17) . . ?
C4 P1 W1 122.20(15) . . ?
C1 P1 W1 124.14(16) . . ?
C9 P1 W1 130.41(12) . . ?
C4 P1 H1 105.9(19) . . ?
C1 P1 H1 107.8(19) . . ?
C9 P1 H1 114.5(19) . . ?
W1 P1 H1 114.9(19) . . ?
C2 C1 C9 129.1(5) . . ?
C2 C1 P1 141.1(4) . . ?
C9 C1 P1 89.4(3) . . ?
C1 C2 C3 132.6(5) . . ?
C1 C2 H2 113.7 . . ?
C3 C2 H2 113.7 . . ?
C31 C3 C32 110.7(7) . . ?
C31 C3 C33 110.4(7) . . ?
C32 C3 C33 106.6(7) . . ?
C31 C3 C2 112.6(5) . . ?
C32 C3 C2 107.9(6) . . ?
C33 C3 C2 108.4(5) . . ?
C3 C31 H31A 109.5 . . ?
C3 C31 H31B 109.5 . . ?
H31A C31 H31B 109.5 . . ?
C3 C31 H31C 109.5 . . ?
H31A C31 H31C 109.5 . . ?
H31B C31 H31C 109.5 . . ?
C3 C32 H32A 109.5 . . ?
C3 C32 H32B 109.5 . . ?
H32A C32 H32B 109.5 . . ?
C3 C32 H32C 109.5 . . ?
H32A C32 H32C 109.5 . . ?
H32B C32 H32C 109.5 . . ?
C3 C33 H33A 109.5 . . ?
C3 C33 H33B 109.5 . . ?
H33A C33 H33B 109.5 . . ?
C3 C33 H33C 109.5 . . ?
H33A C33 H33C 109.5 . . ?
H33B C33 H33C 109.5 . . ?
C5 C4 C9 120.9(4) . . ?
C5 C4 P1 146.9(3) . . ?
C9 C4 P1 92.2(3) . . ?
C6 C5 C4 115.1(4) . . ?
C6 C5 C51 119.2(4) . . ?
C4 C5 C51 125.6(4) . . ?
C511 C51 C5 112.1(4) . . ?
C511 C51 C512 108.3(5) . . ?
C5 C51 C512 110.0(5) . . ?
C511 C51 C513 107.0(5) . . ?
C5 C51 C513 109.4(4) . . ?
C512 C51 C513 109.9(6) . . ?
C51 C511 H51A 109.5 . . ?
C51 C511 H51B 109.5 . . ?
H51A C511 H51B 109.5 . . ?
C51 C511 H51C 109.5 . . ?
H51A C511 H51C 109.5 . . ?
H51B C511 H51C 109.5 . . ?
C51 C512 H51D 109.5 . . ?
C51 C512 H51E 109.5 . . ?
H51D C512 H51E 109.5 . . ?
C51 C512 H51F 109.5 . . ?
H51D C512 H51F 109.5 . . ?
H51E C512 H51F 109.5 . . ?
C51 C513 H51G 109.5 . . ?
C51 C513 H51H 109.5 . . ?
H51G C513 H51H 109.5 . . ?
C51 C513 H51I 109.5 . . ?
H51G C513 H51I 109.5 . . ?
H51H C513 H51I 109.5 . . ?
C5 C6 C7 124.6(4) . . ?
C5 C6 H6 117.7 . . ?
C7 C6 H6 117.7 . . ?
C8 C7 C6 118.5(5) . . ?
C8 C7 C71 122.8(5) . . ?
C6 C7 C71 118.6(4) . . ?
C711 C71 C712 109.6(6) . . ?
C711 C71 C713 108.1(5) . . ?
C712 C71 C713 107.2(5) . . ?
C711 C71 C7 111.2(5) . . ?
C712 C71 C7 108.8(5) . . ?
C713 C71 C7 112.0(5) . . ?
C71 C711 H71A 109.5 . . ?
C71 C711 H71B 109.5 . . ?
H71A C711 H71B 109.5 . . ?
C71 C711 H71C 109.5 . . ?
H71A C711 H71C 109.5 . . ?
H71B C711 H71C 109.5 . . ?
C71 C712 H71D 109.5 . . ?
C71 C712 H71E 109.5 . . ?
H71D C712 H71E 109.5 . . ?
C71 C712 H71F 109.5 . . ?
H71D C712 H71F 109.5 . . ?
H71E C712 H71F 109.5 . . ?
C71 C713 H71G 109.5 . . ?
C71 C713 H71H 109.5 . . ?
H71G C713 H71H 109.5 . . ?
C71 C713 H71I 109.5 . . ?
H71G C713 H71I 109.5 . . ?
H71H C713 H71I 109.5 . . ?
C7 C8 C9 118.4(4) . . ?
C7 C8 H8 120.8 . . ?
C9 C8 H8 120.8 . . ?
C8 C9 C4 122.3(4) . . ?
C8 C9 C1 134.9(4) . . ?
C4 C9 C1 102.6(4) . . ?
C8 C9 P1 173.0(3) . . ?
C4 C9 P1 51.0(2) . . ?
C1 C9 P1 52.0(2) . . ?
C12 W1 C10 90.4(2) . . ?
C12 W1 C14 88.9(2) . . ?
C10 W1 C14 90.0(2) . . ?
C12 W1 C11 87.2(2) . . ?
C10 W1 C11 90.0(3) . . ?
C14 W1 C11 176.1(3) . . ?
C12 W1 C13 89.0(3) . . ?
C10 W1 C13 177.5(3) . . ?
C14 W1 C13 92.4(2) . . ?
C11 W1 C13 87.6(3) . . ?
C12 W1 P1 177.57(17) . . ?
C10 W1 P1 89.53(17) . . ?
C14 W1 P1 88.64(18) . . ?
C11 W1 P1 95.27(16) . . ?
C13 W1 P1 91.24(18) . . ?
O10 C10 W1 178.0(5) . . ?
O11 C11 W1 175.7(6) . . ?
O12 C12 W1 177.7(6) . . ?
O13 C13 W1 177.6(6) . . ?
O14 C14 W1 179.2(6) . . ?

loop_
_geom_bond_atom_site_label_1
_geom_bond_atom_site_label_2
_geom_bond_distance
_geom_bond_site_symmetry_2
_geom_bond_publ_flag
P1 C4 1.832(5) . ?
P1 C1 1.854(5) . ?
P1 C9 2.354(4) . ?
P1 W1 2.5124(13) . ?
P1 H1 1.40(5) . ?
C1 C2 1.329(7) . ?
C1 C9 1.469(6) . ?
C2 C3 1.508(7) . ?
C2 H2 0.9600 . ?
C3 C31 1.491(9) . ?
C3 C32 1.498(10) . ?
C3 C33 1.506(10) . ?
C31 H31A 0.9600 . ?
C31 H31B 0.9600 . ?
C31 H31C 0.9600 . ?
C32 H32A 0.9600 . ?
C32 H32B 0.9600 . ?
C32 H32C 0.9600 . ?
C33 H33A 0.9600 . ?
C33 H33B 0.9600 . ?
C33 H33C 0.9600 . ?
C4 C5 1.394(6) . ?
C4 C9 1.409(6) . ?
C5 C6 1.391(6) . ?
C5 C51 1.521(6) . ?
C51 C511 1.505(7) . ?
C51 C512 1.522(8) . ?
C51 C513 1.525(9) . ?
C511 H51A 0.9600 . ?
C511 H51B 0.9600 . ?
C511 H51C 0.9600 . ?
C512 H51D 0.9600 . ?
C512 H51E 0.9600 . ?
C512 H51F 0.9600 . ?
C513 H51G 0.9600 . ?
C513 H51H 0.9600 . ?
C513 H51I 0.9600 . ?
C6 C7 1.413(7) . ?
C6 H6 0.9600 . ?
C7 C8 1.378(6) . ?
C7 C71 1.531(7) . ?
C71 C711 1.495(9) . ?
C71 C712 1.516(9) . ?
C71 C713 1.522(8) . ?
C711 H71A 0.9600 . ?
C711 H71B 0.9600 . ?
C711 H71C 0.9600 . ?
C712 H71D 0.9600 . ?
C712 H71E 0.9600 . ?
C712 H71F 0.9600 . ?
C713 H71G 0.9600 . ?
C713 H71H 0.9600 . ?
C713 H71I 0.9600 . ?
C8 C9 1.380(6) . ?
C8 H8 0.9600 . ?
W1 C12 1.999(6) . ?
W1 C10 2.023(6) . ?
W1 C14 2.029(6) . ?
W1 C11 2.034(6) . ?
W1 C13 2.045(6) . ?
C10 O10 1.143(7) . ?
C11 O11 1.129(6) . ?
C12 O12 1.135(7) . ?
C13 O13 1.116(7) . ?
C14 O14 1.127(7) . ?

loop_
_geom_torsion_atom_site_label_1
_geom_torsion_atom_site_label_2
_geom_torsion_atom_site_label_3
_geom_torsion_atom_site_label_4
_geom_torsion
_geom_torsion_site_symmetry_1
_geom_torsion_site_symmetry_2
_geom_torsion_site_symmetry_3
_geom_torsion_site_symmetry_4
_geom_torsion_publ_flag
C4 P1 C1 C2 167.9(7) . . . . ?
C9 P1 C1 C2 173.0(8) . . . . ?
W1 P1 C1 C2 -73.1(7) . . . . ?
C4 P1 C1 C9 -5.1(3) . . . . ?
W1 P1 C1 C9 114.0(2) . . . . ?
C9 C1 C2 C3 170.9(6) . . . . ?
P1 C1 C2 C3 0.0(11) . . . . ?
C1 C2 C3 C31 2.7(11) . . . . ?
C1 C2 C3 C32 -119.8(8) . . . . ?
C1 C2 C3 C33 125.1(8) . . . . ?
C1 P1 C4 C5 -173.8(7) . . . . ?
C9 P1 C4 C5 -179.1(9) . . . . ?
W1 P1 C4 C5 64.9(7) . . . . ?
C1 P1 C4 C9 5.3(3) . . . . ?
W1 P1 C4 C9 -115.9(3) . . . . ?
C9 C4 C5 C6 2.6(7) . . . . ?
P1 C4 C5 C6 -178.4(5) . . . . ?
C9 C4 C5 C51 -173.6(5) . . . . ?
P1 C4 C5 C51 5.4(10) . . . . ?
C6 C5 C51 C511 177.9(5) . . . . ?
C4 C5 C51 C511 -6.1(8) . . . . ?
C6 C5 C51 C512 57.2(7) . . . . ?
C4 C5 C51 C512 -126.7(6) . . . . ?
C6 C5 C51 C513 -63.6(7) . . . . ?
C4 C5 C51 C513 112.5(6) . . . . ?
C4 C5 C6 C7 -0.6(7) . . . . ?
C51 C5 C6 C7 175.9(5) . . . . ?
C5 C6 C7 C8 -1.2(8) . . . . ?
C5 C6 C7 C71 -179.1(5) . . . . ?
C8 C7 C71 C711 127.6(6) . . . . ?
C6 C7 C71 C711 -54.6(7) . . . . ?
C8 C7 C71 C712 -111.7(6) . . . . ?
C6 C7 C71 C712 66.1(6) . . . . ?
C8 C7 C71 C713 6.6(7) . . . . ?
C6 C7 C71 C713 -175.6(5) . . . . ?
C6 C7 C8 C9 0.8(7) . . . . ?
C71 C7 C8 C9 178.6(5) . . . . ?
C7 C8 C9 C4 1.2(7) . . . . ?
C7 C8 C9 C1 -173.0(5) . . . . ?
C5 C4 C9 C8 -3.0(7) . . . . ?
P1 C4 C9 C8 177.5(4) . . . . ?
C5 C4 C9 C1 172.8(4) . . . . ?
P1 C4 C9 C1 -6.7(4) . . . . ?
C5 C4 C9 P1 179.5(6) . . . . ?
C2 C1 C9 C8 7.3(10) . . . . ?
P1 C1 C9 C8 -178.4(5) . . . . ?
C2 C1 C9 C4 -167.7(5) . . . . ?
P1 C1 C9 C4 6.6(4) . . . . ?
C2 C1 C9 P1 -174.3(7) . . . . ?
